data_4305943
loop_
_publ_author_name
'Eric W. Ainscough'
'Andrew M. Brodie'
'Ross J. Davidson'
'Boujemaa Moubaraki'
'Keith S. Murray'
'Carl A. Otter'
'Mark R. Waterland'

_publ_contact_author_address
;
 Chemistry-Institute of Fundamental Sciences, Massey University, 
 Private Bag 11222, Palmerston North, New Zealand
;
_publ_contact_author_email A.M.Brodie@massey.ac.nz
_publ_contact_author_name
;
 Eric w. Ainscough, Andrew M. Brodie, Ross J. Davidson, 
 Boujemaa Moubaraki, Keith S. Murray, Carl A. Otter and Mark R. Waterland
;
_publ_section_title
;
Metal-Metal Communication in Copper(II) Complexes of
Cyclotetraphosphazene Ligands
;
_journal_name_full 'Inorganic Chemistry'
_journal_page_first 9182
_journal_page_last 9192
_journal_paper_doi 10.1021/ic8008706
_journal_volume 47
_journal_year 2008
_chemical_formula_sum 'C60 H66 Cl2 Cu2 F12 N18 O8 P6'
_chemical_formula_weight 1779.11
_chemical_name_systematic
; 
 ? 
;
_space_group_IT_number 2
_symmetry_cell_setting triclinic
_symmetry_space_group_name_Hall '-P 1'
_symmetry_space_group_name_H-M 'P -1'
_atom_sites_solution_hydrogens geom
_atom_sites_solution_primary direct
_atom_sites_solution_secondary difmap
_audit_creation_method SHELXL-97
_cell_angle_alpha 103.172(2)
_cell_angle_beta 108.032(2)
_cell_angle_gamma 110.8230(10)
_cell_formula_units_Z 1
_cell_length_a 11.3206(2)
_cell_length_b 14.3026(3)
_cell_length_c 14.6652(5)
_cell_measurement_temperature 293(2)
_cell_volume 1951.91(10)
_computing_structure_refinement 'SHELXL-97 (Sheldrick, 1997)'
_computing_structure_solution 'SHELXS-97 (Sheldrick, 1990)'
_diffrn_ambient_temperature 87(2)
_diffrn_measured_fraction_theta_full 0.997
_diffrn_measured_fraction_theta_max 0.997
_diffrn_measurement_device_type 'CCD area detector'
_diffrn_measurement_method 'phi and omega scans'
_diffrn_radiation_monochromator graphite
_diffrn_radiation_source 'fine-focus sealed tube'
_diffrn_radiation_type MoK\a
_diffrn_radiation_wavelength 0.71073
_diffrn_reflns_av_R_equivalents 0.0359
_diffrn_reflns_av_sigmaI/netI 0.0359
_diffrn_reflns_limit_h_max 13
_diffrn_reflns_limit_h_min -13
_diffrn_reflns_limit_k_max 17
_diffrn_reflns_limit_k_min -17
_diffrn_reflns_limit_l_max 17
_diffrn_reflns_limit_l_min -17
_diffrn_reflns_number 26561
_diffrn_reflns_theta_full 25.68
_diffrn_reflns_theta_max 25.68
_diffrn_reflns_theta_min 2.73
_exptl_absorpt_coefficient_mu 0.827
_exptl_absorpt_correction_T_max 1
_exptl_absorpt_correction_T_min 0.866548
_exptl_absorpt_correction_type multi-scan
_exptl_absorpt_process_details 'Acta Cryst. 1995, A51, 33'
_exptl_crystal_colour blue
_exptl_crystal_density_diffrn 1.514
_exptl_crystal_density_method 'not measured'
_exptl_crystal_description needle
_exptl_crystal_F_000 906
_exptl_crystal_size_max .31
_exptl_crystal_size_mid .11
_exptl_crystal_size_min .11
_refine_diff_density_max 0.828
_refine_diff_density_min -0.586
_refine_diff_density_rms 0.078
_refine_ls_extinction_method none
_refine_ls_goodness_of_fit_ref 0.994
_refine_ls_hydrogen_treatment constr
_refine_ls_matrix_type full
_refine_ls_number_parameters 537
_refine_ls_number_reflns 7383
_refine_ls_number_restraints 69
_refine_ls_restrained_S_all 0.995
_refine_ls_R_factor_all 0.0543
_refine_ls_R_factor_gt 0.0415
_refine_ls_shift/su_max 0.016
_refine_ls_shift/su_mean 0.000
_refine_ls_structure_factor_coef Fsqd
_refine_ls_weighting_details 'calc w=1/[\s^2^(Fo^2^)+(0.0517P)^2^+4.0265P] where P=(Fo^2^+2Fc^2^)/3'
_refine_ls_weighting_scheme calc
_refine_ls_wR_factor_gt 0.1051
_refine_ls_wR_factor_ref 0.1128
_reflns_number_gt 6095
_reflns_number_total 7383
_reflns_threshold_expression >2sigma(I)
_cod_data_source_file ic8008706_si_002_1.cif
_cod_data_source_block c541a
_cod_original_cell_volume 1951.91(9)
_cod_database_code 4305943

loop_
_symmetry_equiv_pos_as_xyz
'x, y, z'
'-x, -y, -z'

loop_
_atom_site_label
_atom_site_type_symbol
_atom_site_fract_x
_atom_site_fract_y
_atom_site_fract_z
_atom_site_U_iso_or_equiv
_atom_site_adp_type
_atom_site_occupancy
_atom_site_symmetry_multiplicity
_atom_site_calc_flag
_atom_site_refinement_flags
_atom_site_disorder_assembly
_atom_site_disorder_group
Cu1 Cu 0.86161(4) 0.95673(3) 0.68332(3) 0.01572(11) Uani 1 1 d . C .
Cl1 Cl 0.78720(7) 0.93593(6) 0.51571(5) 0.01923(16) Uani 1 1 d . C .
N11 N 0.6717(3) 0.7750(2) 0.65287(19) 0.0215(5) Uani 1 1 d . C .
N31 N 0.7353(2) 1.0230(2) 0.70641(18) 0.0166(5) Uani 1 1 d . C .
N41 N 1.0702(3) 1.1395(2) 0.74913(19) 0.0194(5) Uani 1 1 d . C .
C11 C 0.6450(3) 0.7380(2) 0.7227(2) 0.0188(6) Uani 1 1 d . . .
C12 C 0.5278(3) 0.6478(3) 0.7039(2) 0.0219(6) Uani 1 1 d . C .
H12 H 0.5153 0.6285 0.7579 0.026 Uiso 1 1 calc R . .
C13 C 0.4289(3) 0.5868(3) 0.6020(3) 0.0249(7) Uani 1 1 d . . .
C14 C 0.4556(3) 0.6225(3) 0.5258(3) 0.0270(7) Uani 1 1 d . C .
H14 H 0.3928 0.5837 0.4563 0.032 Uiso 1 1 calc R . .
C15 C 0.5747(3) 0.7151(3) 0.5541(2) 0.0252(7) Uani 1 1 d . . .
H15 H 0.5896 0.7379 0.5023 0.030 Uiso 1 1 calc R C .
C16 C 0.3000(4) 0.4856(3) 0.5741(3) 0.0371(8) Uani 1 1 d . C .
H16A H 0.3178 0.4244 0.5583 0.056 Uiso 1 1 calc R . .
H16B H 0.2243 0.4769 0.5148 0.056 Uiso 1 1 calc R . .
H16C H 0.2755 0.4907 0.6315 0.056 Uiso 1 1 calc R . .
C31 C 0.7704(3) 1.1003(2) 0.7945(2) 0.0167(6) Uani 1 1 d . . .
C32 C 0.6828(3) 1.1380(3) 0.8170(2) 0.0248(7) Uani 1 1 d . C .
H32 H 0.7141 1.1918 0.8808 0.030 Uiso 1 1 calc R . .
C33 C 0.5457(3) 1.0939(3) 0.7420(3) 0.0287(7) Uani 1 1 d . . .
C34 C 0.5078(3) 1.0142(3) 0.6491(2) 0.0241(7) Uani 1 1 d . C .
H34 H 0.4179 0.9836 0.5966 0.029 Uiso 1 1 calc R . .
C35 C 0.6015(3) 0.9801(2) 0.6339(2) 0.0194(6) Uani 1 1 d . . .
H35 H 0.5723 0.9253 0.5714 0.023 Uiso 1 1 calc R C .
C36 C 0.4453(4) 1.1320(4) 0.7618(3) 0.0524(12) Uani 1 1 d . C .
H36A H 0.4103 1.1571 0.7091 0.079 Uiso 1 1 calc R . .
H36B H 0.4926 1.1901 0.8285 0.079 Uiso 1 1 calc R . .
H36C H 0.3688 1.0734 0.7606 0.079 Uiso 1 1 calc R . .
C41 C 1.1697(3) 1.1997(2) 0.8447(2) 0.0182(6) Uani 1 1 d . . .
C42 C 1.2938(3) 1.2884(2) 0.8735(2) 0.0210(6) Uani 1 1 d . C .
H42 H 1.3590 1.3257 0.9425 0.025 Uiso 1 1 calc R . .
C43 C 1.3188(3) 1.3206(3) 0.7954(3) 0.0241(7) Uani 1 1 d . . .
C44 C 1.2161(4) 1.2604(3) 0.6952(3) 0.0260(7) Uani 1 1 d . C .
H44 H 1.2283 1.2796 0.6411 0.031 Uiso 1 1 calc R . .
C45 C 1.0958(4) 1.1720(3) 0.6750(2) 0.0247(7) Uani 1 1 d . . .
H45 H 1.0288 1.1329 0.6066 0.030 Uiso 1 1 calc R C .
C46 C 1.4517(4) 1.4175(3) 0.8216(3) 0.0356(8) Uani 1 1 d . C .
H46A H 1.4765 1.4079 0.7644 0.053 Uiso 1 1 calc R . .
H46B H 1.5253 1.4255 0.8820 0.053 Uiso 1 1 calc R . .
H46C H 1.4384 1.4810 0.8351 0.053 Uiso 1 1 calc R . .
C80 C 0.7921(5) 0.2654(3) 0.6471(4) 0.0456(10) Uani 1 1 d . . .
C81 C 0.9150(6) 0.3429(4) 0.7417(4) 0.0786(18) Uani 1 1 d . . .
H81A H 0.9820 0.3155 0.7562 0.118 Uiso 1 1 calc R . .
H81B H 0.8889 0.3544 0.7981 0.118 Uiso 1 1 calc R . .
H81C H 0.9557 0.4101 0.7336 0.118 Uiso 1 1 calc R . .
C82 C 0.8003(4) 0.5512(3) 0.8224(3) 0.0445(10) Uani 1 1 d . . .
C83 C 0.8601(5) 0.5915(4) 0.9331(3) 0.0536(11) Uani 1 1 d . . .
H83A H 0.8015 0.6148 0.9570 0.080 Uiso 1 1 calc R . .
H83B H 0.9514 0.6516 0.9607 0.080 Uiso 1 1 calc R . .
H83C H 0.8677 0.5353 0.9561 0.080 Uiso 1 1 calc R . .
C84A C 0.3565(9) 0.0447(8) 0.0146(6) 0.074(2) Uani 0.751(6) 1 d PDU A 3
C85A C 0.4701(7) 0.1017(6) 0.1132(5) 0.0645(17) Uani 0.751(6) 1 d PDU A 3
C84B C 0.436(2) 0.0086(18) 0.0115(16) 0.074(2) Uani 0.249(6) 1 d PDU . 4
C85B C 0.549(2) 0.0142(17) 0.0954(15) 0.0645(17) Uani 0.249(6) 1 d PDU . 4
F1 F 0.2386(3) 0.49854(19) 0.8929(2) 0.0577(7) Uani 1 1 d . B .
F6 F 0.2842(3) 0.7381(2) 0.9279(2) 0.0695(8) Uani 1 1 d . B .
F2A F 0.4153(4) 0.6520(3) 0.9112(4) 0.0748(12) Uani 0.736(3) 1 d P B 1
F3A F 0.1979(5) 0.5815(3) 0.7887(3) 0.0711(11) Uani 0.736(3) 1 d P B 1
F4A F 0.1144(4) 0.5818(3) 0.9094(4) 0.0708(12) Uani 0.736(3) 1 d P B 1
F5A F 0.3308(5) 0.6526(3) 1.0316(3) 0.0740(13) Uani 0.736(3) 1 d P B 1
F2B F 0.3016(13) 0.6200(10) 0.8178(11) 0.0748(12) Uani 0.264(3) 1 d P B 2
F3B F 0.1038(13) 0.5914(9) 0.8355(8) 0.0711(11) Uani 0.264(3) 1 d P B 2
F4B F 0.2175(13) 0.6239(9) 1.0046(11) 0.0708(12) Uani 0.264(3) 1 d P B 2
F5B F 0.4084(15) 0.6543(9) 0.9815(9) 0.0740(13) Uani 0.264(3) 1 d P B 2
N1 N 0.9294(2) 0.97737(19) 0.83638(18) 0.0153(5) Uani 1 1 d . C .
N2 N 0.9888(3) 0.88613(19) 0.97243(18) 0.0169(5) Uani 1 1 d . . .
N80 N 0.6975(4) 0.2047(3) 0.5733(3) 0.0569(10) Uani 1 1 d . . .
N81 N 0.7515(5) 0.5209(4) 0.7354(3) 0.0869(16) Uani 1 1 d . . .
N82A N 0.2757(8) 0.0049(6) -0.0750(5) 0.085(2) Uani 0.751(6) 1 d PDU A 3
N82B N 0.356(3) 0.045(2) -0.019(2) 0.085(2) Uani 0.249(6) 1 d PDU A 4
O1 O 0.7446(2) 0.79571(17) 0.82617(15) 0.0199(4) Uani 1 1 d . C .
O3 O 0.9091(2) 1.15236(16) 0.86743(15) 0.0168(4) Uani 1 1 d . C .
O4 O 1.1466(2) 1.17118(16) 0.92518(15) 0.0176(4) Uani 1 1 d . C .
P1 P 0.90525(8) 0.87026(6) 0.85991(5) 0.01500(16) Uani 1 1 d . . .
P2 P 0.99860(8) 1.09833(6) 0.91686(5) 0.01404(16) Uani 1 1 d D . .
P3 P 0.26202(10) 0.61778(8) 0.90925(8) 0.0353(2) Uani 1 1 d . . .
C26B C 1.275(3) 0.752(3) 0.666(2) 0.050(3) Uani 0.30(3) 1 d PD C 5
N21B N 0.9870(2) 0.88436(19) 0.67443(18) 0.0157(5) Uani 0.30(3) 1 d PD C 5
C21B C 1.014(3) 0.8271(19) 0.7300(18) 0.0159(10) Uani 0.30(3) 1 d PD C 5
C22B C 1.105(2) 0.7827(17) 0.7301(17) 0.0204(17) Uani 0.30(3) 1 d PD C 5
C23B C 1.176(2) 0.802(2) 0.6691(18) 0.0257(19) Uani 0.30(3) 1 d PD C 5
C24B C 1.155(3) 0.865(3) 0.613(2) 0.023(2) Uani 0.30(3) 1 d PD C 5
C25B C 1.061(6) 0.905(5) 0.617(4) 0.0195(12) Uani 0.30(3) 1 d PD C 5
O2B O 0.950(5) 0.7991(15) 0.793(3) 0.016(2) Uani 0.30(3) 1 d PD C 5
C26A C 1.2276(15) 0.7174(12) 0.6222(12) 0.050(3) Uani 0.70(3) 1 d PD C 6
N21A N 0.9870(2) 0.88436(19) 0.67443(18) 0.0157(5) Uani 0.70(3) 1 d PD C 6
C21A C 1.0042(11) 0.8168(9) 0.7200(8) 0.0159(10) Uani 0.70(3) 1 d PD C 6
C22A C 1.0794(11) 0.7609(8) 0.7078(8) 0.0204(17) Uani 0.70(3) 1 d PD C 6
C23A C 1.1446(11) 0.7762(9) 0.6424(9) 0.0257(19) Uani 0.70(3) 1 d PD C 6
C24A C 1.1296(12) 0.8467(10) 0.5932(9) 0.023(2) Uani 0.70(3) 1 d PD C 6
C25A C 1.054(2) 0.900(2) 0.6123(18) 0.0195(12) Uani 0.70(3) 1 d PD C 6
O2A O 0.9340(19) 0.7962(6) 0.7808(12) 0.016(2) Uani 0.70(3) 1 d PD C 6

loop_
_atom_site_aniso_label
_atom_site_aniso_U_11
_atom_site_aniso_U_22
_atom_site_aniso_U_33
_atom_site_aniso_U_23
_atom_site_aniso_U_13
_atom_site_aniso_U_12
Cu1 0.01992(19) 0.0242(2) 0.01074(18) 0.00975(15) 0.00865(15) 0.01434(16)
Cl1 0.0225(4) 0.0301(4) 0.0122(3) 0.0117(3) 0.0092(3) 0.0157(3)
N11 0.0246(14) 0.0239(14) 0.0157(13) 0.0087(11) 0.0080(11) 0.0107(12)
N31 0.0196(12) 0.0216(13) 0.0135(12) 0.0101(10) 0.0086(10) 0.0112(11)
N41 0.0253(13) 0.0207(13) 0.0179(13) 0.0108(11) 0.0125(11) 0.0116(11)
C11 0.0193(15) 0.0202(15) 0.0168(15) 0.0060(12) 0.0071(12) 0.0104(13)
C12 0.0239(16) 0.0259(16) 0.0229(16) 0.0133(13) 0.0123(13) 0.0140(14)
C13 0.0216(16) 0.0216(16) 0.0292(17) 0.0092(14) 0.0071(14) 0.0111(14)
C14 0.0280(17) 0.0266(17) 0.0193(16) 0.0059(14) 0.0039(14) 0.0124(15)
C15 0.0310(17) 0.0259(17) 0.0175(15) 0.0091(13) 0.0089(14) 0.0127(15)
C16 0.0272(19) 0.032(2) 0.039(2) 0.0143(17) 0.0065(16) 0.0061(16)
C31 0.0191(14) 0.0219(15) 0.0126(14) 0.0103(12) 0.0054(12) 0.0118(13)
C32 0.0283(17) 0.0309(18) 0.0165(15) 0.0052(13) 0.0068(13) 0.0197(15)
C33 0.0279(17) 0.0382(19) 0.0241(17) 0.0091(15) 0.0089(14) 0.0230(16)
C34 0.0199(15) 0.0332(18) 0.0195(16) 0.0092(14) 0.0054(13) 0.0156(14)
C35 0.0208(15) 0.0245(16) 0.0129(14) 0.0070(12) 0.0060(12) 0.0118(13)
C36 0.039(2) 0.073(3) 0.035(2) -0.005(2) 0.0041(18) 0.043(2)
C41 0.0230(15) 0.0221(15) 0.0205(15) 0.0133(13) 0.0140(13) 0.0147(13)
C42 0.0201(15) 0.0229(16) 0.0236(16) 0.0108(13) 0.0109(13) 0.0109(13)
C43 0.0285(17) 0.0242(16) 0.0342(18) 0.0177(15) 0.0201(15) 0.0173(14)
C44 0.0396(19) 0.0273(17) 0.0295(18) 0.0199(15) 0.0252(16) 0.0199(16)
C45 0.0349(18) 0.0261(17) 0.0198(16) 0.0125(13) 0.0148(14) 0.0158(15)
C46 0.0294(19) 0.035(2) 0.047(2) 0.0244(18) 0.0205(17) 0.0108(16)
C80 0.049(2) 0.032(2) 0.049(3) 0.014(2) 0.016(2) 0.017(2)
C81 0.064(3) 0.040(3) 0.082(4) 0.008(3) -0.011(3) 0.018(3)
C82 0.037(2) 0.043(2) 0.045(3) 0.0057(19) 0.0123(19) 0.0200(19)
C83 0.059(3) 0.046(3) 0.042(2) 0.005(2) 0.026(2) 0.014(2)
C84A 0.074(2) 0.075(2) 0.075(2) 0.0279(11) 0.0320(12) 0.0352(13)
C85A 0.0645(18) 0.0646(18) 0.0646(18) 0.0248(9) 0.0276(10) 0.0298(10)
C84B 0.074(2) 0.075(2) 0.075(2) 0.0279(11) 0.0320(12) 0.0352(13)
C85B 0.0645(18) 0.0646(18) 0.0646(18) 0.0248(9) 0.0276(10) 0.0298(10)
F1 0.0836(19) 0.0382(13) 0.0665(17) 0.0219(12) 0.0432(15) 0.0330(14)
F6 0.088(2) 0.0464(15) 0.077(2) 0.0288(14) 0.0264(17) 0.0376(15)
F2A 0.046(2) 0.063(2) 0.104(4) 0.028(2) 0.032(2) 0.0156(19)
F3A 0.099(3) 0.066(2) 0.0319(18) 0.0231(17) 0.0165(19) 0.028(2)
F4A 0.047(2) 0.066(2) 0.097(3) 0.015(2) 0.037(2) 0.028(2)
F5A 0.102(4) 0.063(2) 0.0311(19) 0.0022(17) 0.0000(19) 0.044(2)
F2B 0.046(2) 0.063(2) 0.104(4) 0.028(2) 0.032(2) 0.0156(19)
F3B 0.099(3) 0.066(2) 0.0319(18) 0.0231(17) 0.0165(19) 0.028(2)
F4B 0.047(2) 0.066(2) 0.097(3) 0.015(2) 0.037(2) 0.028(2)
F5B 0.102(4) 0.063(2) 0.0311(19) 0.0022(17) 0.0000(19) 0.044(2)
N1 0.0194(12) 0.0206(13) 0.0118(12) 0.0095(10) 0.0077(10) 0.0123(11)
N2 0.0232(13) 0.0172(12) 0.0162(12) 0.0090(10) 0.0108(11) 0.0117(11)
N80 0.061(3) 0.049(2) 0.038(2) 0.0148(18) 0.014(2) 0.009(2)
N81 0.088(4) 0.103(4) 0.042(3) 0.008(3) -0.001(2) 0.054(3)
N82A 0.085(2) 0.085(2) 0.086(2) 0.0312(11) 0.0361(11) 0.0400(12)
N82B 0.085(2) 0.085(2) 0.086(2) 0.0312(11) 0.0361(11) 0.0400(12)
O1 0.0209(11) 0.0246(11) 0.0133(10) 0.0086(9) 0.0084(9) 0.0080(9)
O3 0.0194(10) 0.0197(10) 0.0140(10) 0.0089(8) 0.0059(8) 0.0112(9)
O4 0.0187(10) 0.0234(11) 0.0137(10) 0.0112(9) 0.0078(8) 0.0095(9)
P1 0.0192(4) 0.0183(4) 0.0112(4) 0.0078(3) 0.0082(3) 0.0097(3)
P2 0.0171(4) 0.0183(4) 0.0109(3) 0.0086(3) 0.0068(3) 0.0098(3)
P3 0.0353(5) 0.0325(5) 0.0323(5) 0.0104(4) 0.0081(4) 0.0164(4)
C26B 0.071(7) 0.093(8) 0.055(7) 0.056(7) 0.050(6) 0.073(7)
N21B 0.0170(12) 0.0207(13) 0.0115(11) 0.0074(10) 0.0073(10) 0.0091(10)
C21B 0.018(2) 0.020(2) 0.009(2) 0.005(2) 0.0065(19) 0.008(2)
C22B 0.023(4) 0.024(4) 0.015(4) 0.007(3) 0.007(3) 0.013(4)
C23B 0.026(4) 0.038(5) 0.024(5) 0.015(4) 0.014(4) 0.021(4)
C24B 0.019(4) 0.032(5) 0.021(5) 0.011(4) 0.010(4) 0.013(4)
C25B 0.018(2) 0.029(3) 0.015(3) 0.010(2) 0.009(2) 0.012(2)
O2B 0.024(4) 0.0211(11) 0.010(4) 0.0093(14) 0.009(4) 0.0129(16)
C26A 0.071(7) 0.093(8) 0.055(7) 0.056(7) 0.050(6) 0.073(7)
N21A 0.0170(12) 0.0207(13) 0.0115(11) 0.0074(10) 0.0073(10) 0.0091(10)
C21A 0.018(2) 0.020(2) 0.009(2) 0.005(2) 0.0065(19) 0.008(2)
C22A 0.023(4) 0.024(4) 0.015(4) 0.007(3) 0.007(3) 0.013(4)
C23A 0.026(4) 0.038(5) 0.024(5) 0.015(4) 0.014(4) 0.021(4)
C24A 0.019(4) 0.032(5) 0.021(5) 0.011(4) 0.010(4) 0.013(4)
C25A 0.018(2) 0.029(3) 0.015(3) 0.010(2) 0.009(2) 0.012(2)
O2A 0.024(4) 0.0211(11) 0.010(4) 0.0093(14) 0.009(4) 0.0129(16)

loop_
_atom_type_symbol
_atom_type_description
_atom_type_scat_dispersion_real
_atom_type_scat_dispersion_imag
_atom_type_scat_source
C C 0.0033 0.0016 'International Tables Vol C Tables 4.2.6.8 and 6.1.1.4'
H H 0.0000 0.0000 'International Tables Vol C Tables 4.2.6.8 and 6.1.1.4'
N N 0.0061 0.0033 'International Tables Vol C Tables 4.2.6.8 and 6.1.1.4'
O O 0.0106 0.0060 'International Tables Vol C Tables 4.2.6.8 and 6.1.1.4'
F F 0.0171 0.0103 'International Tables Vol C Tables 4.2.6.8 and 6.1.1.4'
P P 0.1023 0.0942 'International Tables Vol C Tables 4.2.6.8 and 6.1.1.4'
Cl Cl 0.1484 0.1585 'International Tables Vol C Tables 4.2.6.8 and 6.1.1.4'
Cu Cu 0.3201 1.2651 'International Tables Vol C Tables 4.2.6.8 and 6.1.1.4'

loop_
_geom_angle_atom_site_label_1
_geom_angle_atom_site_label_2
_geom_angle_atom_site_label_3
_geom_angle
_geom_angle_site_symmetry_1
_geom_angle_site_symmetry_3
_geom_angle_publ_flag
N31 Cu1 N1 86.69(9) . . ?
N31 Cu1 N21B 173.13(9) . . ?
N1 Cu1 N21B 87.18(9) . . ?
N31 Cu1 Cl1 92.79(7) . . ?
N1 Cu1 Cl1 179.33(7) . . ?
N21B Cu1 Cl1 93.36(7) . . ?
N31 Cu1 N41 93.01(9) . . ?
N1 Cu1 N41 84.27(9) . . ?
N21B Cu1 N41 89.48(9) . . ?
Cl1 Cu1 N41 95.34(6) . . ?
N31 Cu1 N11 87.91(9) . . ?
N1 Cu1 N11 84.76(9) . . ?
N21B Cu1 N11 88.43(9) . . ?
Cl1 Cu1 N11 95.64(6) . . ?
N41 Cu1 N11 168.92(8) . . ?
C11 N11 C15 115.2(3) . . ?
C11 N11 Cu1 128.1(2) . . ?
C15 N11 Cu1 116.0(2) . . ?
C31 N31 C35 115.8(2) . . ?
C31 N31 Cu1 123.78(19) . . ?
C35 N31 Cu1 120.00(19) . . ?
C41 N41 C45 115.0(3) . . ?
C41 N41 Cu1 128.95(19) . . ?
C45 N41 Cu1 115.1(2) . . ?
N11 C11 C12 126.3(3) . . ?
N11 C11 O1 117.4(3) . . ?
C12 C11 O1 116.3(3) . . ?
N11 C11 Cu1 34.70(15) . . ?
C12 C11 Cu1 159.3(2) . . ?
O1 C11 Cu1 83.31(15) . . ?
C11 C12 C13 117.9(3) . . ?
C11 C12 H12 121.0 . . ?
C13 C12 H12 121.0 . . ?
C12 C13 C14 117.2(3) . . ?
C12 C13 C16 121.5(3) . . ?
C14 C13 C16 121.3(3) . . ?
C15 C14 C13 119.6(3) . . ?
C15 C14 H14 120.2 . . ?
C13 C14 H14 120.2 . . ?
N11 C15 C14 123.7(3) . . ?
N11 C15 Cu1 42.90(15) . . ?
C14 C15 Cu1 165.0(2) . . ?
N11 C15 H15 118.1 . . ?
C14 C15 H15 118.1 . . ?
Cu1 C15 H15 75.7 . . ?
C13 C16 H16A 109.5 . . ?
C13 C16 H16B 109.5 . . ?
H16A C16 H16B 109.5 . . ?
C13 C16 H16C 109.5 . . ?
H16A C16 H16C 109.5 . . ?
H16B C16 H16C 109.5 . . ?
N31 C31 C32 125.3(3) . . ?
N31 C31 O3 117.7(2) . . ?
C32 C31 O3 116.8(3) . . ?
N31 C31 Cu1 34.56(13) . . ?
C32 C31 Cu1 159.2(2) . . ?
O3 C31 Cu1 83.79(15) . . ?
C31 C32 C33 118.5(3) . . ?
C31 C32 Cu1 14.30(16) . . ?
C33 C32 Cu1 104.58(19) . . ?
C31 C32 H32 120.7 . . ?
C33 C32 H32 120.7 . . ?
Cu1 C32 H32 134.6 . . ?
C34 C33 C32 116.9(3) . . ?
C34 C33 C36 122.1(3) . . ?
C32 C33 C36 121.0(3) . . ?
C35 C34 C33 120.6(3) . . ?
C35 C34 Cu1 14.48(15) . . ?
C33 C34 Cu1 106.32(19) . . ?
C35 C34 H34 119.7 . . ?
C33 C34 H34 119.7 . . ?
Cu1 C34 H34 133.9 . . ?
N31 C35 C34 122.7(3) . . ?
N31 C35 Cu1 36.64(13) . . ?
C34 C35 Cu1 158.9(2) . . ?
N31 C35 H35 118.6 . . ?
C34 C35 H35 118.6 . . ?
Cu1 C35 H35 82.2 . . ?
C33 C36 H36A 109.5 . . ?
C33 C36 H36B 109.5 . . ?
H36A C36 H36B 109.5 . . ?
C33 C36 H36C 109.5 . . ?
H36A C36 H36C 109.5 . . ?
H36B C36 H36C 109.5 . . ?
N41 C41 C42 126.6(3) . . ?
N41 C41 O4 117.3(3) . . ?
C42 C41 O4 116.1(3) . . ?
N41 C41 Cu1 34.00(14) . . ?
C42 C41 Cu1 158.7(2) . . ?
O4 C41 Cu1 84.12(15) . . ?
C41 C42 C43 117.6(3) . . ?
C41 C42 H42 121.2 . . ?
C43 C42 H42 121.2 . . ?
C44 C43 C42 117.2(3) . . ?
C44 C43 C46 122.5(3) . . ?
C42 C43 C46 120.4(3) . . ?
C45 C44 C43 120.4(3) . . ?
C45 C44 H44 119.8 . . ?
C43 C44 H44 119.8 . . ?
N41 C45 C44 123.3(3) . . ?
N41 C45 Cu1 43.43(16) . . ?
C44 C45 Cu1 164.5(2) . . ?
N41 C45 H45 118.4 . . ?
C44 C45 H45 118.4 . . ?
Cu1 C45 H45 75.5 . . ?
C43 C46 H46A 109.5 . . ?
C43 C46 H46B 109.5 . . ?
H46A C46 H46B 109.5 . . ?
C43 C46 H46C 109.5 . . ?
H46A C46 H46C 109.5 . . ?
H46B C46 H46C 109.5 . . ?
N80 C80 C81 179.3(6) . . ?
C80 C81 H81A 109.5 . . ?
C80 C81 H81B 109.5 . . ?
H81A C81 H81B 109.5 . . ?
C80 C81 H81C 109.5 . . ?
H81A C81 H81C 109.5 . . ?
H81B C81 H81C 109.5 . . ?
N81 C82 C83 178.4(5) . . ?
C82 C83 H83A 109.5 . . ?
C82 C83 H83B 109.5 . . ?
H83A C83 H83B 109.5 . . ?
C82 C83 H83C 109.5 . . ?
H83A C83 H83C 109.5 . . ?
H83B C83 H83C 109.5 . . ?
N82A C84A C85A 169.0(10) . . ?
N82B C84B C85B 149(2) . . ?
N82B C84B C85B 91(2) . 2_655 ?
C85B C84B C85B 113.5(17) . 2_655 ?
N82B C84B C84B 139(3) . 2_655 ?
C85B C84B C84B 61.4(13) . 2_655 ?
C85B C84B C84B 52.1(12) 2_655 2_655 ?
C84B C85B C84B 66.5(17) . 2_655 ?
P1 N1 P2 128.23(15) . . ?
P1 N1 Cu1 115.95(13) . . ?
P2 N1 Cu1 115.82(13) . . ?
P1 N2 P2 150.21(17) . 2_777 ?
C11 O1 P1 123.69(18) . . ?
C11 O1 Cu1 74.17(15) . . ?
P1 O1 Cu1 57.87(7) . . ?
C31 O3 P2 127.24(18) . . ?
C31 O3 Cu1 70.30(14) . . ?
P2 O3 Cu1 72.87(7) . . ?
C41 O4 P2 124.52(19) . . ?
C41 O4 Cu1 73.44(15) . . ?
P2 O4 Cu1 57.09(7) . . ?
N2 P1 O2B 104.4(17) . . ?
N2 P1 O2A 111.3(7) . . ?
O2B P1 O2A 7(3) . . ?
N2 P1 O1 108.42(12) . . ?
O2B P1 O1 105.1(14) . . ?
O2A P1 O1 100.5(6) . . ?
N2 P1 N1 116.49(13) . . ?
O2B P1 N1 110.0(8) . . ?
O2A P1 N1 107.4(4) . . ?
O1 P1 N1 111.56(12) . . ?
N2 P1 Cu1 150.52(10) . . ?
O2B P1 Cu1 83.4(13) . . ?
O2A P1 Cu1 78.3(5) . . ?
O1 P1 Cu1 96.43(8) . . ?
N1 P1 Cu1 36.46(8) . . ?
N2 P2 O4 108.12(12) 2_777 . ?
N2 P2 O3 109.57(12) 2_777 . ?
O4 P2 O3 101.59(11) . . ?
N2 P2 N1 117.09(13) 2_777 . ?
O4 P2 N1 112.74(12) . . ?
O3 P2 N1 106.58(12) . . ?
N2 P2 Cu1 150.68(10) 2_777 . ?
O4 P2 Cu1 97.57(8) . . ?
O3 P2 Cu1 77.83(8) . . ?
N1 P2 Cu1 36.57(8) . . ?
F5B P3 F2B 91.8(8) . . ?
F5B P3 F3A 128.1(6) . . ?
F2B P3 F3A 37.3(5) . . ?
F5B P3 F1 87.1(5) . . ?
F2B P3 F1 94.1(5) . . ?
F3A P3 F1 87.76(18) . . ?
F5B P3 F4A 139.2(6) . . ?
F2B P3 F4A 128.9(5) . . ?
F3A P3 F4A 92.0(3) . . ?
F1 P3 F4A 87.54(18) . . ?
F5B P3 F5A 50.2(6) . . ?
F2B P3 F5A 141.4(5) . . ?
F3A P3 F5A 177.9(2) . . ?
F1 P3 F5A 90.84(18) . . ?
F4A P3 F5A 89.5(3) . . ?
F5B P3 F6 93.1(5) . . ?
F2B P3 F6 87.3(5) . . ?
F3A P3 F6 93.28(19) . . ?
F1 P3 F6 178.57(17) . . ?
F4A P3 F6 91.44(19) . . ?
F5A P3 F6 88.15(18) . . ?
F5B P3 F3B 173.6(6) . . ?
F2B P3 F3B 89.6(6) . . ?
F3A P3 F3B 54.5(4) . . ?
F1 P3 F3B 99.1(4) . . ?
F4A P3 F3B 40.2(4) . . ?
F5A P3 F3B 127.3(5) . . ?
F6 P3 F3B 80.7(4) . . ?
F5B P3 F2A 39.4(6) . . ?
F2B P3 F2A 52.4(5) . . ?
F3A P3 F2A 89.1(3) . . ?
F1 P3 F2A 90.79(18) . . ?
F4A P3 F2A 177.9(2) . . ?
F5A P3 F2A 89.3(3) . . ?
F6 P3 F2A 90.2(2) . . ?
F3B P3 F2A 141.5(5) . . ?
F5B P3 F4B 90.1(7) . . ?
F2B P3 F4B 175.1(6) . . ?
F3A P3 F4B 141.5(5) . . ?
F1 P3 F4B 90.5(4) . . ?
F4A P3 F4B 49.5(5) . . ?
F5A P3 F4B 40.0(4) . . ?
F6 P3 F4B 88.1(4) . . ?
F3B P3 F4B 88.0(6) . . ?
F2A P3 F4B 129.3(5) . . ?
C21B N21B C25B 116.1(11) . . ?
C21B N21B Cu1 124.3(8) . . ?
C25B N21B Cu1 119.2(9) . . ?
N21B C21B C22B 125.5(11) . . ?
N21B C21B O2B 124(2) . . ?
C22B C21B O2B 110(2) . . ?
N21B C21B Cu1 34.3(6) . . ?
C22B C21B Cu1 159.6(10) . . ?
O2B C21B Cu1 90.0(17) . . ?
C23B C22B C21B 117.7(11) . . ?
C23B C22B Cu1 103.8(8) . . ?
C21B C22B Cu1 14.0(7) . . ?
C22B C23B C24B 118.6(11) . . ?
C22B C23B C26B 119(2) . . ?
C24B C23B C26B 123(2) . . ?
C25B C24B C23B 119.2(11) . . ?
C25B C24B Cu1 13.9(8) . . ?
C23B C24B Cu1 105.4(8) . . ?
N21B C25B C24B 122.8(11) . . ?
N21B C25B Cu1 37.1(6) . . ?
C24B C25B Cu1 159.7(12) . . ?
C21B O2B P1 126.6(17) . . ?
C21B O2B Cu1 65.2(15) . . ?
P1 O2B Cu1 68.4(12) . . ?
O2A C21A C22A 117.0(8) . . ?
O2A C21A Cu1 83.4(7) . . ?
C22A C21A Cu1 159.2(4) . . ?
C23A C22A C21A 117.9(5) . . ?
C23A C22A Cu1 103.7(3) . . ?
C21A C22A Cu1 14.3(3) . . ?
C22A C23A C24A 117.8(5) . . ?
C22A C23A C26A 122.1(8) . . ?
C24A C23A C26A 120.1(8) . . ?
C25A C24A C23A 119.8(5) . . ?
C25A C24A Cu1 13.8(4) . . ?
C23A C24A Cu1 106.4(3) . . ?
C24A C25A Cu1 159.8(6) . . ?
C21A O2A P1 132.9(6) . . ?
C21A O2A Cu1 71.0(6) . . ?
P1 O2A Cu1 72.6(4) . . ?

loop_
_geom_bond_atom_site_label_1
_geom_bond_atom_site_label_2
_geom_bond_distance
_geom_bond_site_symmetry_2
_geom_bond_publ_flag
Cu1 N31 2.043(2) . ?
Cu1 N1 2.046(2) . ?
Cu1 N21B 2.050(2) . ?
Cu1 Cl1 2.2465(7) . ?
Cu1 N41 2.529(3) . ?
Cu1 N11 2.546(3) . ?
N11 C11 1.321(4) . ?
N11 C15 1.348(4) . ?
N31 C31 1.330(4) . ?
N31 C35 1.358(4) . ?
N41 C41 1.326(4) . ?
N41 C45 1.346(4) . ?
C11 C12 1.377(4) . ?
C11 O1 1.401(4) . ?
C12 C13 1.388(4) . ?
C12 H12 0.9300 . ?
C13 C14 1.401(5) . ?
C13 C16 1.500(5) . ?
C14 C15 1.370(5) . ?
C14 H14 0.9300 . ?
C15 H15 0.9300 . ?
C16 H16A 0.9600 . ?
C16 H16B 0.9600 . ?
C16 H16C 0.9600 . ?
C31 C32 1.373(4) . ?
C31 O3 1.389(3) . ?
C32 C33 1.395(5) . ?
C32 H32 0.9300 . ?
C33 C34 1.387(4) . ?
C33 C36 1.498(4) . ?
C34 C35 1.370(4) . ?
C34 H34 0.9300 . ?
C35 H35 0.9300 . ?
C36 H36A 0.9600 . ?
C36 H36B 0.9600 . ?
C36 H36C 0.9600 . ?
C41 C42 1.372(4) . ?
C41 O4 1.401(3) . ?
C42 C43 1.398(4) . ?
C42 H42 0.9300 . ?
C43 C44 1.380(5) . ?
C43 C46 1.500(5) . ?
C44 C45 1.377(5) . ?
C44 H44 0.9300 . ?
C45 H45 0.9300 . ?
C46 H46A 0.9600 . ?
C46 H46B 0.9600 . ?
C46 H46C 0.9600 . ?
C80 N80 1.125(5) . ?
C80 C81 1.449(6) . ?
C81 H81A 0.9600 . ?
C81 H81B 0.9600 . ?
C81 H81C 0.9600 . ?
C82 N81 1.124(6) . ?
C82 C83 1.429(6) . ?
C83 H83A 0.9600 . ?
C83 H83B 0.9600 . ?
C83 H83C 0.9600 . ?
C84A N82A 1.197(9) . ?
C84A C85A 1.405(9) . ?
C84B N82B 1.217(13) . ?
C84B C85B 1.438(13) . ?
C84B C85B 1.60(3) 2_655 ?
C84B C84B 1.67(4) 2_655 ?
C85B C84B 1.60(3) 2_655 ?
F1 P3 1.578(2) . ?
F6 P3 1.592(3) . ?
F2A P3 1.615(4) . ?
F3A P3 1.563(3) . ?
F4A P3 1.565(4) . ?
F5A P3 1.589(4) . ?
F2B P3 1.544(13) . ?
F3B P3 1.629(12) . ?
F4B P3 1.622(12) . ?
F5B P3 1.479(12) . ?
N1 P1 1.595(2) . ?
N1 P2 1.592(2) . ?
N2 P1 1.542(2) . ?
N2 P2 1.541(2) 2_777 ?
O1 P1 1.585(2) . ?
O3 P2 1.5831(19) . ?
O4 P2 1.575(2) . ?
P1 O2B 1.576(19) . ?
P1 O2A 1.578(7) . ?
P2 N2 1.541(2) 2_777 ?
C26B C23B 1.54(3) . ?
N21B C21B 1.327(13) . ?
N21B C25B 1.363(13) . ?
C21B C22B 1.383(13) . ?
C21B O2B 1.385(15) . ?
C22B C23B 1.386(13) . ?
C23B C24B 1.394(13) . ?
C24B C25B 1.383(13) . ?
C26A C23A 1.515(11) . ?
C21A O2A 1.381(7) . ?
C21A C22A 1.381(6) . ?
C22A C23A 1.390(6) . ?
C23A C24A 1.393(7) . ?
C24A C25A 1.380(8) . ?
